data_7014501
loop_
_publ_author_name
'Song, Li-Cheng'
'Xie, Zhao-Jun'
'Liu, Xu-Feng'
'Ming, Jiang-Bo'
'Ge, Jian-Hua'
'Zhang, Xiao-Guang'
'Yan, Tian-Ying'
'Gao, Peng'

_publ_section_title
;
 Synthetic and structural studies on new diiron azadithiolate
 (ADT)-type model compounds for active site of [FeFe]hydrogenases.
;
_journal_issue 4
_journal_name_full 'Dalton transactions (Cambridge, England : 2003)'
_journal_page_first 837
_journal_page_last 846
_journal_paper_doi 10.1039/c0dt00909a
_journal_volume 40
_journal_year 2011
_chemical_formula_sum 'C49 H45 Fe2 N O8 P2 S2'
_chemical_formula_weight 1013.62
_chemical_name_systematic
;
?
;
_space_group_IT_number 2
_symmetry_cell_setting triclinic
_symmetry_space_group_name_Hall '-P 1'
_symmetry_space_group_name_H-M 'P -1'
_atom_sites_solution_hydrogens geom
_atom_sites_solution_primary direct
_atom_sites_solution_secondary difmap
_audit_creation_method SHELXL-97
_cell_angle_alpha 83.04(3)
_cell_angle_beta 88.31(3)
_cell_angle_gamma 86.74(3)
_cell_formula_units_Z 2
_cell_length_a 11.763(2)
_cell_length_b 12.631(3)
_cell_length_c 15.726(3)
_cell_measurement_reflns_used 7049
_cell_measurement_temperature 113(2)
_cell_measurement_theta_max 27.884
_cell_measurement_theta_min 1.626
_cell_volume 2315.0(8)
_computing_cell_refinement crystalclear
_computing_data_collection crystalclear
_computing_data_reduction crystalclear
_computing_molecular_graphics 'Bruker SHELXTL'
_computing_publication_material 'Bruker SHELXTL'
_computing_structure_refinement 'SHELXL-97 (Sheldrick, 1997)'
_computing_structure_solution 'SHELXS-97 (Sheldrick, 1990)'
_diffrn_ambient_temperature 113(2)
_diffrn_measured_fraction_theta_full 0.993
_diffrn_measured_fraction_theta_max 0.993
_diffrn_measurement_device_type 'rigaku saturn'
_diffrn_measurement_method '\w scans'
_diffrn_radiation_monochromator confocal
_diffrn_radiation_source 'rotating anode'
_diffrn_radiation_type MoK\a
_diffrn_radiation_wavelength 0.71073
_diffrn_reflns_av_R_equivalents 0.0312
_diffrn_reflns_av_sigmaI/netI 0.0517
_diffrn_reflns_limit_h_max 13
_diffrn_reflns_limit_h_min -13
_diffrn_reflns_limit_k_max 15
_diffrn_reflns_limit_k_min -13
_diffrn_reflns_limit_l_max 18
_diffrn_reflns_limit_l_min -14
_diffrn_reflns_number 15730
_diffrn_reflns_theta_full 25.02
_diffrn_reflns_theta_max 25.02
_diffrn_reflns_theta_min 1.63
_diffrn_standards_decay_% 0
_diffrn_standards_interval_count 0
_diffrn_standards_interval_time 0
_diffrn_standards_number 0
_exptl_absorpt_coefficient_mu 0.841
_exptl_absorpt_correction_T_max 0.9206
_exptl_absorpt_correction_T_min 0.8772
_exptl_absorpt_correction_type multi-scan
_exptl_absorpt_process_details crystalclear
_exptl_crystal_density_diffrn 1.454
_exptl_crystal_density_method 'not measured'
_exptl_crystal_F_000 1048
_exptl_crystal_size_max 0.16
_exptl_crystal_size_mid 0.14
_exptl_crystal_size_min 0.10
_refine_diff_density_max 1.206
_refine_diff_density_min -1.063
_refine_diff_density_rms 0.067
_refine_ls_extinction_method none
_refine_ls_goodness_of_fit_ref 1.043
_refine_ls_hydrogen_treatment constr
_refine_ls_matrix_type full
_refine_ls_number_parameters 668
_refine_ls_number_reflns 8091
_refine_ls_number_restraints 185
_refine_ls_restrained_S_all 1.131
_refine_ls_R_factor_all 0.0513
_refine_ls_R_factor_gt 0.0404
_refine_ls_shift/su_max 0.003
_refine_ls_shift/su_mean 0.000
_refine_ls_structure_factor_coef Fsqd
_refine_ls_weighting_details 'calc w=1/[\s^2^(Fo^2^)+(0.0674P)^2^+0.0000P] where P=(Fo^2^+2Fc^2^)/3'
_refine_ls_weighting_scheme calc
_refine_ls_wR_factor_gt 0.1044
_refine_ls_wR_factor_ref 0.1116
_reflns_number_gt 6361
_reflns_number_total 8091
_reflns_threshold_expression >2sigma(I)
_cod_data_source_file C0DT00909A.TXT
_cod_data_source_block r81233c
_cod_depositor_comments
;
The following automatic conversions were performed:
'_symmetry_cell_setting' value 'Triclinic' changed to 'triclinic'
according to '/home/saulius/struct/CIF-dictionaries/cif_core.dic'
dictionary named 'cif_core.dic' version 2.4.1 from
2010-06-29.

'_exptl_absorpt_correction_type' value 'MULTI-SCAN' changed
to 'multi-scan' according to
'/home/saulius/struct/CIF-dictionaries/cif_core.dic' dictionary named
'cif_core.dic' version 2.4.1 from
2010-06-29.

'_refine_ls_hydrogen_treatment' value 'CONSTR' changed to
'constr' according to '/home/saulius/struct/CIF-dictionaries/cif_core.dic'
dictionary named 'cif_core.dic' version 2.4.1 from 2010-06-29.

Automatic conversion script
Id: cif_fix_enum 1555 2011-01-17 13:19:09Z saulius 
;
_cod_original_cell_volume 2315.1(8)
_cod_original_sg_symbol_H-M P-1
_cod_database_code 7014501

loop_
_symmetry_equiv_pos_as_xyz
'x, y, z'
'-x, -y, -z'

loop_
_atom_site_label
_atom_site_type_symbol
_atom_site_fract_x
_atom_site_fract_y
_atom_site_fract_z
_atom_site_U_iso_or_equiv
_atom_site_adp_type
_atom_site_occupancy
_atom_site_symmetry_multiplicity
_atom_site_calc_flag
_atom_site_refinement_flags
_atom_site_disorder_assembly
_atom_site_disorder_group
Fe1 Fe 0.29861(3) 0.30446(3) 0.11064(2) 0.01961(12) Uani 1 1 d . . .
Fe2 Fe 0.31780(3) 0.28484(3) 0.27079(3) 0.02390(13) Uani 1 1 d . . .
P1 P 0.21842(6) 0.28115(6) -0.01282(4) 0.01906(17) Uani 1 1 d . . .
P2 P 0.25937(7) 0.23764(7) 0.40641(5) 0.0287(2) Uani 1 1 d . . .
S1 S 0.31348(6) 0.14487(6) 0.19268(4) 0.02422(18) Uani 1 1 d . . .
S2 S 0.15270(6) 0.33745(6) 0.20334(4) 0.02304(18) Uani 1 1 d . . .
O1 O 0.53488(17) 0.2670(2) 0.05728(15) 0.0395(6) Uani 1 1 d . . .
O2 O 0.3312(2) 0.5338(2) 0.07890(14) 0.0401(6) Uani 1 1 d . . .
O3 O 0.56146(18) 0.2304(2) 0.28239(14) 0.0389(6) Uani 1 1 d . . .
O4 O 0.3453(2) 0.5069(2) 0.2940(2) 0.0671(9) Uani 1 1 d . . .
N1 N 0.0970(2) 0.1298(2) 0.26298(16) 0.0301(6) Uani 1 1 d . . .
C1 C 0.4407(2) 0.2809(2) 0.07673(18) 0.0247(7) Uani 1 1 d . . .
C2 C 0.3150(2) 0.4447(3) 0.08992(18) 0.0273(7) Uani 1 1 d . . .
C3 C 0.4641(3) 0.2518(3) 0.28072(18) 0.0284(7) Uani 1 1 d . . .
C4 C 0.3341(3) 0.4189(3) 0.2859(2) 0.0392(9) Uani 1 1 d . . .
C5 C 0.2297(2) 0.3952(2) -0.09634(17) 0.0223(6) Uani 1 1 d . . .
C6 C 0.3358(2) 0.4410(3) -0.11200(18) 0.0267(7) Uani 1 1 d . . .
H6A H 0.3980 0.4131 -0.0798 0.032 Uiso 1 1 calc R . .
C7 C 0.3490(3) 0.5263(3) -0.17423(19) 0.0297(7) Uani 1 1 d . . .
H7A H 0.4198 0.5556 -0.1836 0.036 Uiso 1 1 calc R . .
C8 C 0.2572(3) 0.5688(3) -0.22304(18) 0.0314(7) Uani 1 1 d . . .
H8A H 0.2661 0.6267 -0.2648 0.038 Uiso 1 1 calc R . .
C9 C 0.1531(3) 0.5249(3) -0.20932(18) 0.0289(7) Uani 1 1 d . . .
H9A H 0.0915 0.5531 -0.2421 0.035 Uiso 1 1 calc R . .
C10 C 0.1391(2) 0.4387(2) -0.14696(17) 0.0255(7) Uani 1 1 d . . .
H10A H 0.0682 0.4095 -0.1388 0.031 Uiso 1 1 calc R . .
C11 C 0.2748(2) 0.1710(2) -0.06997(18) 0.0224(6) Uani 1 1 d . . .
C12 C 0.2605(3) 0.1725(3) -0.1577(2) 0.0447(10) Uani 1 1 d . . .
H12A H 0.2232 0.2313 -0.1883 0.054 Uiso 1 1 calc R . .
C13 C 0.3007(4) 0.0880(3) -0.1998(2) 0.0617(13) Uani 1 1 d . . .
H13A H 0.2903 0.0902 -0.2584 0.074 Uiso 1 1 calc R . .
C14 C 0.3565(3) 0.0000(3) -0.1554(2) 0.0481(10) Uani 1 1 d . . .
H14A H 0.3841 -0.0568 -0.1841 0.058 Uiso 1 1 calc R . .
C15 C 0.3708(3) -0.0032(3) -0.0694(2) 0.0352(8) Uani 1 1 d . . .
H15A H 0.4075 -0.0627 -0.0393 0.042 Uiso 1 1 calc R . .
C16 C 0.3311(2) 0.0818(3) -0.02649(19) 0.0265(7) Uani 1 1 d . . .
H16A H 0.3423 0.0791 0.0321 0.032 Uiso 1 1 calc R . .
C17 C 0.0652(2) 0.2607(2) -0.00650(17) 0.0201(6) Uani 1 1 d . . .
C18 C 0.0208(2) 0.1650(3) -0.02171(19) 0.0285(7) Uani 1 1 d . . .
H18A H 0.0686 0.1102 -0.0392 0.034 Uiso 1 1 calc R . .
C19 C -0.0956(3) 0.1518(3) -0.0105(2) 0.0397(9) Uani 1 1 d . . .
H19A H -0.1250 0.0875 -0.0201 0.048 Uiso 1 1 calc R . .
C20 C -0.1680(3) 0.2328(3) 0.0146(2) 0.0361(8) Uani 1 1 d . . .
H20A H -0.2456 0.2233 0.0218 0.043 Uiso 1 1 calc R . .
C21 C -0.1241(2) 0.3281(3) 0.02892(18) 0.0279(7) Uani 1 1 d . . .
H21A H -0.1726 0.3834 0.0449 0.033 Uiso 1 1 calc R . .
C22 C -0.0085(2) 0.3416(3) 0.01963(17) 0.0237(7) Uani 1 1 d . . .
H22A H 0.0205 0.4053 0.0309 0.028 Uiso 1 1 calc R . .
C23 C 0.1789(3) 0.0791(3) 0.2081(2) 0.0315(7) Uani 1 1 d . A .
H23A H 0.1454 0.0780 0.1526 0.038 Uiso 1 1 calc R . .
H23B H 0.1943 0.0056 0.2326 0.038 Uiso 1 1 calc R . .
C24 C 0.0516(2) 0.2324(3) 0.22314(19) 0.0285(7) Uani 1 1 d . A .
H24A H -0.0102 0.2570 0.2594 0.034 Uiso 1 1 calc R . .
H24B H 0.0192 0.2220 0.1689 0.034 Uiso 1 1 calc R . .
C25 C 0.2886(3) 0.0999(3) 0.45553(19) 0.0295(7) Uani 1 1 d . . .
C26 C 0.3398(3) 0.0249(3) 0.4068(2) 0.0359(8) Uani 1 1 d . . .
H26A H 0.3536 0.0437 0.3485 0.043 Uiso 1 1 calc R . .
C27 C 0.3706(3) -0.0774(3) 0.4439(2) 0.0435(9) Uani 1 1 d . . .
H27A H 0.4057 -0.1265 0.4107 0.052 Uiso 1 1 calc R . .
C28 C 0.3491(3) -0.1067(3) 0.5303(2) 0.0427(9) Uani 1 1 d . . .
H28A H 0.3682 -0.1758 0.5551 0.051 Uiso 1 1 calc R . .
C29 C 0.2996(3) -0.0329(3) 0.5792(2) 0.0418(9) Uani 1 1 d . . .
H29A H 0.2859 -0.0522 0.6374 0.050 Uiso 1 1 calc R . .
C30 C 0.2700(3) 0.0699(3) 0.54267(19) 0.0365(8) Uani 1 1 d . . .
H30A H 0.2373 0.1194 0.5767 0.044 Uiso 1 1 calc R . .
C31 C 0.3235(3) 0.3096(3) 0.4870(2) 0.0333(8) Uani 1 1 d . . .
C32 C 0.4390(3) 0.3303(3) 0.4800(2) 0.0537(12) Uani 1 1 d . . .
H32A H 0.4814 0.3146 0.4318 0.064 Uiso 1 1 calc R . .
C33 C 0.4905(3) 0.3741(4) 0.5445(3) 0.0628(13) Uani 1 1 d . . .
H33A H 0.5675 0.3871 0.5396 0.075 Uiso 1 1 calc R . .
C34 C 0.4292(3) 0.3985(3) 0.6156(2) 0.0540(11) Uani 1 1 d . . .
H34A H 0.4648 0.4276 0.6587 0.065 Uiso 1 1 calc R . .
C35 C 0.3153(3) 0.3800(3) 0.6230(2) 0.0435(9) Uani 1 1 d . . .
H35A H 0.2734 0.3971 0.6710 0.052 Uiso 1 1 calc R . .
C36 C 0.2627(3) 0.3357(3) 0.55885(19) 0.0355(8) Uani 1 1 d . . .
H36A H 0.1854 0.3234 0.5643 0.043 Uiso 1 1 calc R . .
C37 C 0.1080(3) 0.2696(3) 0.42842(19) 0.0367(9) Uani 1 1 d . . .
C38 C 0.0688(3) 0.3771(4) 0.4093(2) 0.0538(12) Uani 1 1 d . . .
H38A H 0.1186 0.4274 0.3848 0.065 Uiso 1 1 calc R . .
C39 C -0.0420(4) 0.4080(5) 0.4264(3) 0.0741(16) Uani 1 1 d . . .
H39A H -0.0672 0.4792 0.4140 0.089 Uiso 1 1 calc R . .
C40 C -0.1168(4) 0.3329(6) 0.4622(3) 0.085(2) Uani 1 1 d . . .
H40A H -0.1923 0.3539 0.4736 0.102 Uiso 1 1 calc R . .
C41 C -0.0801(3) 0.2283(5) 0.4809(3) 0.0731(16) Uani 1 1 d . . .
H41A H -0.1306 0.1783 0.5049 0.088 Uiso 1 1 calc R . .
C42 C 0.0335(3) 0.1963(4) 0.4641(2) 0.0519(11) Uani 1 1 d . . .
H42A H 0.0584 0.1251 0.4771 0.062 Uiso 1 1 calc R . .
O5 O 0.0777(4) -0.1158(4) 0.3149(3) 0.0535(13) Uani 0.581(3) 1 d P A 1
O6 O -0.0784(10) -0.2014(8) 0.3190(5) 0.035(3) Uani 0.581(3) 1 d P A 1
O7 O 0.2736(5) -0.2865(5) 0.3453(4) 0.0798(18) Uani 0.581(3) 1 d PDU A 1
O8 O 0.2636(4) -0.2763(5) 0.2042(4) 0.0761(17) Uani 0.581(3) 1 d PDU A 1
C43 C 0.0034(3) 0.0605(3) 0.2915(3) 0.0535(11) Uani 0.581(3) 1 d P A 1
H43A H -0.0568 0.1052 0.3146 0.064 Uiso 0.581(3) 1 calc PR A 1
H43B H -0.0262 0.0361 0.2407 0.064 Uiso 0.581(3) 1 calc PR A 1
C44 C 0.0214(6) -0.0280(5) 0.3506(4) 0.0530(19) Uani 0.581(3) 1 d P A 1
H44A H -0.0514 -0.0498 0.3753 0.064 Uiso 0.581(3) 1 calc PR A 1
H44B H 0.0668 -0.0091 0.3965 0.064 Uiso 0.581(3) 1 calc PR A 1
C45 C 0.0184(6) -0.2025(6) 0.3059(6) 0.0383(17) Uani 0.581(3) 1 d P A 1
C46 C 0.0909(14) -0.2883(12) 0.2784(9) 0.083(5) Uani 0.581(3) 1 d P A 1
H46A H 0.0716 -0.2987 0.2206 0.099 Uiso 0.581(3) 1 calc PR A 1
H46B H 0.0767 -0.3537 0.3153 0.099 Uiso 0.581(3) 1 calc PR A 1
C47 C 0.2183(6) -0.2672(7) 0.2802(5) 0.0549(18) Uani 0.581(3) 1 d PDU A 1
C48 C 0.3864(6) -0.2621(8) 0.2092(6) 0.083(2) Uani 0.581(3) 1 d PDU A 1
H48A H 0.4064 -0.2536 0.2673 0.100 Uiso 0.581(3) 1 calc PR A 1
H48B H 0.4302 -0.3234 0.1915 0.100 Uiso 0.581(3) 1 calc PR A 1
C49 C 0.4094(9) -0.1655(8) 0.1510(7) 0.091(3) Uani 0.581(3) 1 d PDU A 1
H49A H 0.4885 -0.1513 0.1529 0.137 Uiso 0.581(3) 1 calc PR A 1
H49B H 0.3637 -0.1061 0.1684 0.137 Uiso 0.581(3) 1 calc PR A 1
H49C H 0.3909 -0.1758 0.0937 0.137 Uiso 0.581(3) 1 calc PR A 1
O5' O 0.0145(4) -0.0911(5) 0.2127(3) 0.0384(15) Uani 0.419(3) 1 d P A 2
O6' O -0.0774(19) -0.206(2) 0.3173(13) 0.107(8) Uani 0.419(3) 1 d P A 2
O7' O 0.2261(6) -0.2018(7) 0.3152(4) 0.071(2) Uani 0.419(3) 1 d PDU A 2
O8' O 0.2720(7) -0.2161(7) 0.1884(5) 0.089(2) Uani 0.419(3) 1 d PDU A 2
C43' C 0.0034(3) 0.0605(3) 0.2915(3) 0.0535(11) Uani 0.419(3) 1 d P A 2
H43C H 0.0319 0.0107 0.3388 0.064 Uiso 0.419(3) 1 calc PR A 2
H43D H -0.0558 0.1057 0.3152 0.064 Uiso 0.419(3) 1 calc PR A 2
C44' C -0.0494(6) 0.0014(7) 0.2384(5) 0.037(2) Uani 0.419(3) 1 d P A 2
H44C H -0.0704 0.0480 0.1870 0.044 Uiso 0.419(3) 1 calc PR A 2
H44D H -0.1194 -0.0224 0.2667 0.044 Uiso 0.419(3) 1 calc PR A 2
C45' C -0.0026(9) -0.1863(10) 0.2598(7) 0.043(3) Uani 0.419(3) 1 d P A 2
C46' C 0.089(2) -0.2811(15) 0.2368(9) 0.064(5) Uani 0.419(3) 1 d PD A 2
H46C H 0.0798 -0.3467 0.2747 0.076 Uiso 0.419(3) 1 calc PR A 2
H46D H 0.0836 -0.2951 0.1778 0.076 Uiso 0.419(3) 1 calc PR A 2
C47' C 0.1939(9) -0.2328(7) 0.2514(6) 0.063(3) Uani 0.419(3) 1 d PDU A 2
C48' C 0.3760(8) -0.1680(10) 0.2062(10) 0.080(3) Uani 0.419(3) 1 d PDU A 2
H48C H 0.3927 -0.1741 0.2667 0.096 Uiso 0.419(3) 1 calc PR A 2
H48D H 0.3808 -0.0949 0.1796 0.096 Uiso 0.419(3) 1 calc PR A 2
C49' C 0.4426(11) -0.2485(12) 0.1586(9) 0.087(4) Uani 0.419(3) 1 d PDU A 2
H49D H 0.5226 -0.2387 0.1621 0.131 Uiso 0.419(3) 1 calc PR A 2
H49E H 0.4212 -0.2389 0.0996 0.131 Uiso 0.419(3) 1 calc PR A 2
H49F H 0.4264 -0.3194 0.1837 0.131 Uiso 0.419(3) 1 calc PR A 2

loop_
_atom_site_aniso_label
_atom_site_aniso_U_11
_atom_site_aniso_U_22
_atom_site_aniso_U_33
_atom_site_aniso_U_23
_atom_site_aniso_U_13
_atom_site_aniso_U_12
Fe1 0.0185(2) 0.0169(3) 0.0235(2) -0.00346(17) -0.00428(16) 0.00240(16)
Fe2 0.0268(2) 0.0193(3) 0.0258(2) -0.00471(18) -0.00889(17) 0.00535(18)
P1 0.0180(4) 0.0164(4) 0.0228(4) -0.0035(3) -0.0029(3) 0.0032(3)
P2 0.0340(4) 0.0282(5) 0.0248(4) -0.0110(3) -0.0081(3) 0.0104(4)
S1 0.0277(4) 0.0190(4) 0.0256(4) -0.0031(3) -0.0007(3) 0.0028(3)
S2 0.0230(4) 0.0225(5) 0.0240(4) -0.0063(3) -0.0047(3) 0.0052(3)
O1 0.0212(12) 0.0388(16) 0.0571(15) -0.0037(12) 0.0001(10) 0.0049(10)
O2 0.0544(15) 0.0196(15) 0.0470(14) -0.0034(11) -0.0100(11) -0.0061(11)
O3 0.0303(13) 0.0435(17) 0.0409(13) 0.0036(11) -0.0096(10) 0.0024(11)
O4 0.085(2) 0.0260(17) 0.095(2) -0.0169(15) -0.0540(17) 0.0024(15)
N1 0.0342(14) 0.0263(17) 0.0302(14) -0.0054(11) 0.0076(11) -0.0047(12)
C1 0.0269(17) 0.0176(18) 0.0296(16) -0.0020(12) -0.0077(13) 0.0014(13)
C2 0.0246(16) 0.031(2) 0.0268(16) -0.0045(14) -0.0069(12) 0.0020(14)
C3 0.0354(19) 0.0243(19) 0.0252(16) -0.0009(13) -0.0087(13) -0.0006(14)
C4 0.043(2) 0.028(2) 0.048(2) -0.0103(16) -0.0289(16) 0.0101(16)
C5 0.0270(15) 0.0176(17) 0.0221(14) -0.0033(12) 0.0015(11) 0.0016(12)
C6 0.0269(16) 0.0254(19) 0.0276(16) -0.0035(13) -0.0020(12) 0.0012(13)
C7 0.0326(17) 0.027(2) 0.0295(16) -0.0046(13) 0.0052(13) -0.0046(14)
C8 0.0456(19) 0.023(2) 0.0243(16) -0.0011(13) 0.0059(13) 0.0012(15)
C9 0.0389(18) 0.0237(19) 0.0233(15) -0.0034(13) -0.0041(13) 0.0074(14)
C10 0.0283(16) 0.0250(19) 0.0237(15) -0.0044(13) -0.0043(12) 0.0006(13)
C11 0.0203(14) 0.0183(18) 0.0291(15) -0.0060(12) 0.0003(12) 0.0018(12)
C12 0.062(2) 0.041(2) 0.0304(18) -0.0127(16) -0.0099(16) 0.0247(19)
C13 0.098(3) 0.052(3) 0.035(2) -0.0220(19) -0.016(2) 0.038(2)
C14 0.054(2) 0.045(3) 0.047(2) -0.0262(18) -0.0063(17) 0.0245(19)
C15 0.0317(17) 0.028(2) 0.047(2) -0.0125(15) -0.0071(14) 0.0140(14)
C16 0.0252(16) 0.0247(19) 0.0305(16) -0.0085(13) -0.0042(12) 0.0043(13)
C17 0.0209(14) 0.0190(17) 0.0207(14) -0.0044(11) -0.0031(11) 0.0035(12)
C18 0.0241(16) 0.0225(19) 0.0403(18) -0.0101(14) -0.0001(13) 0.0019(13)
C19 0.0283(18) 0.031(2) 0.063(2) -0.0138(17) -0.0001(15) -0.0097(15)
C20 0.0187(16) 0.041(2) 0.050(2) -0.0096(16) 0.0003(14) -0.0010(15)
C21 0.0237(16) 0.031(2) 0.0282(16) -0.0072(13) -0.0038(12) 0.0099(13)
C22 0.0251(15) 0.0227(18) 0.0240(15) -0.0050(12) -0.0042(12) 0.0011(13)
C23 0.0421(19) 0.0207(19) 0.0333(17) -0.0074(13) 0.0077(14) -0.0097(15)
C24 0.0254(16) 0.034(2) 0.0258(15) -0.0021(13) -0.0016(12) -0.0020(14)
C25 0.0341(17) 0.028(2) 0.0270(16) -0.0081(13) -0.0074(13) 0.0034(14)
C26 0.050(2) 0.032(2) 0.0255(16) -0.0077(14) -0.0025(14) 0.0077(16)
C27 0.066(2) 0.029(2) 0.0356(19) -0.0094(15) -0.0022(17) 0.0127(18)
C28 0.064(2) 0.026(2) 0.0373(19) -0.0031(15) -0.0047(17) 0.0039(17)
C29 0.061(2) 0.038(2) 0.0248(17) -0.0029(15) 0.0017(15) 0.0054(18)
C30 0.047(2) 0.035(2) 0.0279(17) -0.0109(15) -0.0018(14) 0.0061(16)
C31 0.0416(19) 0.026(2) 0.0334(17) -0.0119(14) -0.0147(14) 0.0122(15)
C32 0.038(2) 0.076(3) 0.053(2) -0.039(2) -0.0183(17) 0.024(2)
C33 0.039(2) 0.095(4) 0.062(3) -0.046(3) -0.0227(19) 0.016(2)
C34 0.062(3) 0.058(3) 0.048(2) -0.029(2) -0.0239(19) 0.009(2)
C35 0.061(2) 0.042(2) 0.0301(18) -0.0147(16) -0.0059(16) 0.0025(18)
C36 0.048(2) 0.033(2) 0.0269(17) -0.0080(14) -0.0044(14) 0.0005(16)
C37 0.0359(18) 0.052(3) 0.0249(16) -0.0194(16) -0.0119(14) 0.0163(17)
C38 0.051(2) 0.078(3) 0.0325(19) -0.0216(19) -0.0132(16) 0.036(2)
C39 0.067(3) 0.117(5) 0.037(2) -0.031(3) -0.016(2) 0.058(3)
C40 0.037(3) 0.169(7) 0.053(3) -0.054(3) -0.015(2) 0.045(3)
C41 0.031(2) 0.136(5) 0.059(3) -0.044(3) -0.0047(19) 0.002(3)
C42 0.039(2) 0.078(3) 0.044(2) -0.029(2) -0.0086(17) 0.002(2)
O5 0.047(3) 0.027(3) 0.083(3) -0.001(2) 0.025(2) -0.003(2)
O6 0.033(8) 0.050(5) 0.020(3) -0.003(3) -0.003(4) -0.001(4)
O7 0.069(3) 0.075(4) 0.098(4) -0.039(3) -0.014(3) 0.041(3)
O8 0.039(2) 0.099(4) 0.077(3) 0.049(3) -0.004(2) -0.020(3)
C43 0.058(2) 0.044(3) 0.062(3) -0.019(2) 0.033(2) -0.017(2)
C44 0.071(5) 0.027(4) 0.054(4) 0.010(3) 0.021(3) 0.014(3)
C45 0.032(4) 0.033(4) 0.046(5) 0.011(3) 0.002(3) -0.004(3)
C46 0.054(6) 0.065(8) 0.143(13) -0.071(9) 0.048(10) -0.023(5)
C47 0.029(3) 0.058(4) 0.081(4) -0.029(4) -0.007(3) 0.014(3)
C48 0.049(4) 0.100(5) 0.096(4) 0.011(4) 0.008(4) -0.014(4)
C49 0.071(5) 0.078(6) 0.118(6) 0.019(5) 0.014(5) -0.019(5)
O5' 0.042(3) 0.033(4) 0.044(3) -0.016(3) 0.015(2) -0.017(3)
O6' 0.035(13) 0.16(2) 0.114(14) 0.013(12) 0.008(10) -0.016(11)
O7' 0.064(4) 0.089(6) 0.072(4) -0.048(4) 0.000(3) -0.024(4)
O8' 0.061(3) 0.097(5) 0.106(4) 0.018(4) -0.017(3) -0.021(4)
C43' 0.058(2) 0.044(3) 0.062(3) -0.019(2) 0.033(2) -0.017(2)
C44' 0.031(4) 0.047(6) 0.035(4) -0.016(4) 0.003(3) -0.011(4)
C45' 0.043(6) 0.062(8) 0.026(5) -0.002(5) -0.005(5) -0.015(5)
C46' 0.071(9) 0.061(9) 0.069(9) -0.040(8) 0.026(9) -0.038(7)
C47' 0.060(5) 0.069(5) 0.060(5) -0.006(4) -0.015(4) 0.011(4)
C48' 0.059(5) 0.087(6) 0.095(5) -0.010(5) 0.005(5) -0.013(5)
C49' 0.086(6) 0.078(7) 0.096(7) -0.008(6) 0.027(6) -0.015(6)

loop_
_atom_type_symbol
_atom_type_description
_atom_type_scat_dispersion_real
_atom_type_scat_dispersion_imag
_atom_type_scat_source
C C 0.0033 0.0016 'International Tables Vol C Tables 4.2.6.8 and 6.1.1.4'
H H 0.0000 0.0000 'International Tables Vol C Tables 4.2.6.8 and 6.1.1.4'
N N 0.0061 0.0033 'International Tables Vol C Tables 4.2.6.8 and 6.1.1.4'
O O 0.0106 0.0060 'International Tables Vol C Tables 4.2.6.8 and 6.1.1.4'
P P 0.1023 0.0942 'International Tables Vol C Tables 4.2.6.8 and 6.1.1.4'
S S 0.1246 0.1234 'International Tables Vol C Tables 4.2.6.8 and 6.1.1.4'
Fe Fe 0.3463 0.8444 'International Tables Vol C Tables 4.2.6.8 and 6.1.1.4'

loop_
_geom_angle_atom_site_label_1
_geom_angle_atom_site_label_2
_geom_angle_atom_site_label_3
_geom_angle
_geom_angle_site_symmetry_1
_geom_angle_site_symmetry_3
_geom_angle_publ_flag
C1 Fe1 C2 89.76(14) . . ?
C1 Fe1 P1 96.66(10) . . ?
C2 Fe1 P1 98.30(9) . . ?
C1 Fe1 S1 87.78(10) . . ?
C2 Fe1 S1 153.40(9) . . ?
P1 Fe1 S1 108.29(4) . . ?
C1 Fe1 S2 157.07(9) . . ?
C2 Fe1 S2 88.81(10) . . ?
P1 Fe1 S2 106.19(3) . . ?
S1 Fe1 S2 83.37(4) . . ?
C1 Fe1 Fe2 101.38(10) . . ?
C2 Fe1 Fe2 98.12(10) . . ?
P1 Fe1 Fe2 155.57(3) . . ?
S1 Fe1 Fe2 56.61(3) . . ?
S2 Fe1 Fe2 56.26(3) . . ?
C3 Fe2 C4 92.71(15) . . ?
C3 Fe2 P2 99.61(10) . . ?
C4 Fe2 P2 94.05(13) . . ?
C3 Fe2 S2 157.30(10) . . ?
C4 Fe2 S2 88.52(10) . . ?
P2 Fe2 S2 102.91(4) . . ?
C3 Fe2 S1 86.37(11) . . ?
C4 Fe2 S1 155.02(12) . . ?
P2 Fe2 S1 110.73(4) . . ?
S2 Fe2 S1 83.09(4) . . ?
C3 Fe2 Fe1 101.14(10) . . ?
C4 Fe2 Fe1 99.97(12) . . ?
P2 Fe2 Fe1 154.28(3) . . ?
S2 Fe2 Fe1 56.43(3) . . ?
S1 Fe2 Fe1 55.98(3) . . ?
C11 P1 C17 102.60(13) . . ?
C11 P1 C5 101.29(13) . . ?
C17 P1 C5 103.10(13) . . ?
C11 P1 Fe1 118.22(9) . . ?
C17 P1 Fe1 115.74(9) . . ?
C5 P1 Fe1 113.75(10) . . ?
C25 P2 C37 106.12(16) . . ?
C25 P2 C31 99.38(14) . . ?
C37 P2 C31 99.70(15) . . ?
C25 P2 Fe2 119.18(11) . . ?
C37 P2 Fe2 114.79(11) . . ?
C31 P2 Fe2 114.92(12) . . ?
C23 S1 Fe1 113.35(12) . . ?
C23 S1 Fe2 111.79(11) . . ?
Fe1 S1 Fe2 67.41(3) . . ?
C24 S2 Fe2 109.99(10) . . ?
C24 S2 Fe1 115.09(11) . . ?
Fe2 S2 Fe1 67.32(3) . . ?
C23 N1 C24 112.5(2) . . ?
C23 N1 C43 112.0(3) . . ?
C24 N1 C43 110.0(3) . . ?
O1 C1 Fe1 177.4(3) . . ?
O2 C2 Fe1 176.2(3) . . ?
O3 C3 Fe2 176.2(3) . . ?
O4 C4 Fe2 178.6(4) . . ?
C10 C5 C6 117.5(3) . . ?
C10 C5 P1 123.7(2) . . ?
C6 C5 P1 118.8(2) . . ?
C7 C6 C5 121.1(3) . . ?
C7 C6 H6A 119.4 . . ?
C5 C6 H6A 119.4 . . ?
C6 C7 C8 120.3(3) . . ?
C6 C7 H7A 119.9 . . ?
C8 C7 H7A 119.9 . . ?
C9 C8 C7 119.6(3) . . ?
C9 C8 H8A 120.2 . . ?
C7 C8 H8A 120.2 . . ?
C8 C9 C10 120.5(3) . . ?
C8 C9 H9A 119.8 . . ?
C10 C9 H9A 119.8 . . ?
C9 C10 C5 121.0(3) . . ?
C9 C10 H10A 119.5 . . ?
C5 C10 H10A 119.5 . . ?
C16 C11 C12 117.9(3) . . ?
C16 C11 P1 120.8(2) . . ?
C12 C11 P1 121.3(2) . . ?
C13 C12 C11 120.9(3) . . ?
C13 C12 H12A 119.5 . . ?
C11 C12 H12A 119.5 . . ?
C12 C13 C14 120.4(3) . . ?
C12 C13 H13A 119.8 . . ?
C14 C13 H13A 119.8 . . ?
C15 C14 C13 119.6(3) . . ?
C15 C14 H14A 120.2 . . ?
C13 C14 H14A 120.2 . . ?
C14 C15 C16 120.5(3) . . ?
C14 C15 H15A 119.8 . . ?
C16 C15 H15A 119.8 . . ?
C15 C16 C11 120.7(3) . . ?
C15 C16 H16A 119.6 . . ?
C11 C16 H16A 119.6 . . ?
C18 C17 C22 118.9(3) . . ?
C18 C17 P1 122.3(2) . . ?
C22 C17 P1 118.6(2) . . ?
C19 C18 C17 119.7(3) . . ?
C19 C18 H18A 120.1 . . ?
C17 C18 H18A 120.1 . . ?
C20 C19 C18 120.8(3) . . ?
C20 C19 H19A 119.6 . . ?
C18 C19 H19A 119.6 . . ?
C19 C20 C21 119.5(3) . . ?
C19 C20 H20A 120.3 . . ?
C21 C20 H20A 120.3 . . ?
C22 C21 C20 120.3(3) . . ?
C22 C21 H21A 119.9 . . ?
C20 C21 H21A 119.9 . . ?
C21 C22 C17 120.7(3) . . ?
C21 C22 H22A 119.6 . . ?
C17 C22 H22A 119.6 . . ?
N1 C23 S1 114.0(2) . . ?
N1 C23 H23A 108.8 . . ?
S1 C23 H23A 108.8 . . ?
N1 C23 H23B 108.8 . . ?
S1 C23 H23B 108.8 . . ?
H23A C23 H23B 107.7 . . ?
N1 C24 S2 116.0(2) . . ?
N1 C24 H24A 108.3 . . ?
S2 C24 H24A 108.3 . . ?
N1 C24 H24B 108.3 . . ?
S2 C24 H24B 108.3 . . ?
H24A C24 H24B 107.4 . . ?
C26 C25 C30 118.4(3) . . ?
C26 C25 P2 119.7(2) . . ?
C30 C25 P2 121.7(3) . . ?
C27 C26 C25 120.8(3) . . ?
C27 C26 H26A 119.6 . . ?
C25 C26 H26A 119.6 . . ?
C28 C27 C26 120.1(3) . . ?
C28 C27 H27A 120.0 . . ?
C26 C27 H27A 120.0 . . ?
C29 C28 C27 119.5(3) . . ?
C29 C28 H28A 120.2 . . ?
C27 C28 H28A 120.2 . . ?
C28 C29 C30 120.7(3) . . ?
C28 C29 H29A 119.7 . . ?
C30 C29 H29A 119.7 . . ?
C29 C30 C25 120.5(3) . . ?
C29 C30 H30A 119.7 . . ?
C25 C30 H30A 119.7 . . ?
C36 C31 C32 118.3(3) . . ?
C36 C31 P2 121.7(3) . . ?
C32 C31 P2 119.8(3) . . ?
C33 C32 C31 120.2(4) . . ?
C33 C32 H32A 119.9 . . ?
C31 C32 H32A 119.9 . . ?
C34 C33 C32 120.8(4) . . ?
C34 C33 H33A 119.6 . . ?
C32 C33 H33A 119.6 . . ?
C33 C34 C35 119.9(3) . . ?
C33 C34 H34A 120.1 . . ?
C35 C34 H34A 120.1 . . ?
C34 C35 C36 120.0(3) . . ?
C34 C35 H35A 120.0 . . ?
C36 C35 H35A 120.0 . . ?
C31 C36 C35 120.9(3) . . ?
C31 C36 H36A 119.5 . . ?
C35 C36 H36A 119.5 . . ?
C42 C37 C38 119.1(3) . . ?
C42 C37 P2 123.9(3) . . ?
C38 C37 P2 116.9(3) . . ?
C39 C38 C37 120.5(5) . . ?
C39 C38 H38A 119.8 . . ?
C37 C38 H38A 119.8 . . ?
C38 C39 C40 119.9(5) . . ?
C38 C39 H39A 120.1 . . ?
C40 C39 H39A 120.1 . . ?
C41 C40 C39 120.3(4) . . ?
C41 C40 H40A 119.9 . . ?
C39 C40 H40A 119.9 . . ?
C40 C41 C42 120.1(5) . . ?
C40 C41 H41A 119.9 . . ?
C42 C41 H41A 119.9 . . ?
C37 C42 C41 120.1(5) . . ?
C37 C42 H42A 119.9 . . ?
C41 C42 H42A 119.9 . . ?
C45 O5 C44 119.0(5) . . ?
C47 O8 C48 107.4(7) . . ?
C44 C43 N1 120.7(5) . . ?
C44 C43 H43A 107.1 . . ?
N1 C43 H43A 107.1 . . ?
C44 C43 H43B 107.1 . . ?
N1 C43 H43B 107.1 . . ?
H43A C43 H43B 106.8 . . ?
C43 C44 O5 113.1(5) . . ?
C43 C44 H44A 109.0 . . ?
O5 C44 H44A 109.0 . . ?
C43 C44 H44B 109.0 . . ?
O5 C44 H44B 109.0 . . ?
H44A C44 H44B 107.8 . . ?
O6 C45 O5 120.6(8) . . ?
O6 C45 C46 127.7(10) . . ?
O5 C45 C46 111.7(8) . . ?
C45 C46 C47 112.9(10) . . ?
C45 C46 H46A 109.0 . . ?
C47 C46 H46A 109.0 . . ?
C45 C46 H46B 109.0 . . ?
C47 C46 H46B 109.0 . . ?
H46A C46 H46B 107.8 . . ?
O7 C47 O8 122.0(6) . . ?
O7 C47 C46 122.3(9) . . ?
O8 C47 C46 108.5(7) . . ?
C49 C48 O8 106.0(7) . . ?
C49 C48 H48A 110.5 . . ?
O8 C48 H48A 110.5 . . ?
C49 C48 H48B 110.5 . . ?
O8 C48 H48B 110.5 . . ?
H48A C48 H48B 108.7 . . ?
C48 C49 H49A 109.5 . . ?
C48 C49 H49B 109.5 . . ?
H49A C49 H49B 109.5 . . ?
C48 C49 H49C 109.5 . . ?
H49A C49 H49C 109.5 . . ?
H49B C49 H49C 109.5 . . ?
C45' O5' C44' 117.0(7) . . ?
C47' O8' C48' 118.7(9) . . ?
O5' C44' H44C 108.1 . . ?
O5' C44' H44D 108.1 . . ?
H44C C44' H44D 107.3 . . ?
O6' C45' O5' 127.3(15) . . ?
O6' C45' C46' 119.6(16) . . ?
O5' C45' C46' 113.1(10) . . ?
C47' C46' C45' 99.8(10) . . ?
C47' C46' H46C 111.8 . . ?
C45' C46' H46C 111.8 . . ?
C47' C46' H46D 111.8 . . ?
C45' C46' H46D 111.8 . . ?
H46C C46' H46D 109.5 . . ?
O7' C47' O8' 109.8(9) . . ?
O7' C47' C46' 129.5(10) . . ?
O8' C47' C46' 120.7(9) . . ?
O8' C48' C49' 89.4(8) . . ?
O8' C48' H48C 113.7 . . ?
C49' C48' H48C 113.7 . . ?
O8' C48' H48D 113.7 . . ?
C49' C48' H48D 113.7 . . ?
H48C C48' H48D 111.0 . . ?
C48' C49' H49D 109.5 . . ?
C48' C49' H49E 109.5 . . ?
H49D C49' H49E 109.5 . . ?
C48' C49' H49F 109.5 . . ?
H49D C49' H49F 109.5 . . ?
H49E C49' H49F 109.5 . . ?

loop_
_geom_bond_atom_site_label_1
_geom_bond_atom_site_label_2
_geom_bond_distance
_geom_bond_site_symmetry_2
_geom_bond_publ_flag
Fe1 C1 1.759(3) . ?
Fe1 C2 1.782(4) . ?
Fe1 P1 2.2416(9) . ?
Fe1 S1 2.2587(11) . ?
Fe1 S2 2.2721(11) . ?
Fe1 Fe2 2.5162(8) . ?
Fe2 C3 1.755(3) . ?
Fe2 C4 1.761(4) . ?
Fe2 P2 2.2425(11) . ?
Fe2 S2 2.2677(10) . ?
Fe2 S1 2.2754(10) . ?
P1 C11 1.830(3) . ?
P1 C17 1.833(3) . ?
P1 C5 1.836(3) . ?
P2 C25 1.834(3) . ?
P2 C37 1.835(3) . ?
P2 C31 1.847(3) . ?
S1 C23 1.826(3) . ?
S2 C24 1.825(3) . ?
O1 C1 1.150(3) . ?
O2 C2 1.143(4) . ?
O3 C3 1.162(3) . ?
O4 C4 1.149(4) . ?
N1 C23 1.448(4) . ?
N1 C24 1.450(4) . ?
N1 C43 1.472(4) . ?
C5 C10 1.396(4) . ?
C5 C6 1.407(4) . ?
C6 C7 1.378(4) . ?
C6 H6A 0.9300 . ?
C7 C8 1.388(4) . ?
C7 H7A 0.9300 . ?
C8 C9 1.374(4) . ?
C8 H8A 0.9300 . ?
C9 C10 1.388(4) . ?
C9 H9A 0.9300 . ?
C10 H10A 0.9300 . ?
C11 C16 1.389(4) . ?
C11 C12 1.393(4) . ?
C12 C13 1.376(5) . ?
C12 H12A 0.9300 . ?
C13 C14 1.382(5) . ?
C13 H13A 0.9300 . ?
C14 C15 1.364(5) . ?
C14 H14A 0.9300 . ?
C15 C16 1.388(4) . ?
C15 H15A 0.9300 . ?
C16 H16A 0.9300 . ?
C17 C18 1.394(4) . ?
C17 C22 1.394(4) . ?
C18 C19 1.391(4) . ?
C18 H18A 0.9300 . ?
C19 C20 1.382(5) . ?
C19 H19A 0.9300 . ?
C20 C21 1.382(4) . ?
C20 H20A 0.9300 . ?
C21 C22 1.381(4) . ?
C21 H21A 0.9300 . ?
C22 H22A 0.9300 . ?
C23 H23A 0.9700 . ?
C23 H23B 0.9700 . ?
C24 H24A 0.9700 . ?
C24 H24B 0.9700 . ?
C25 C26 1.390(4) . ?
C25 C30 1.391(4) . ?
C26 C27 1.385(5) . ?
C26 H26A 0.9300 . ?
C27 C28 1.385(5) . ?
C27 H27A 0.9300 . ?
C28 C29 1.372(5) . ?
C28 H28A 0.9300 . ?
C29 C30 1.385(5) . ?
C29 H29A 0.9300 . ?
C30 H30A 0.9300 . ?
C31 C36 1.384(5) . ?
C31 C32 1.396(5) . ?
C32 C33 1.384(5) . ?
C32 H32A 0.9300 . ?
C33 C34 1.368(5) . ?
C33 H33A 0.9300 . ?
C34 C35 1.372(5) . ?
C34 H34A 0.9300 . ?
C35 C36 1.389(4) . ?
C35 H35A 0.9300 . ?
C36 H36A 0.9300 . ?
C37 C42 1.371(5) . ?
C37 C38 1.409(5) . ?
C38 C39 1.368(5) . ?
C38 H38A 0.9300 . ?
C39 C40 1.388(8) . ?
C39 H39A 0.9300 . ?
C40 C41 1.366(8) . ?
C40 H40A 0.9300 . ?
C41 C42 1.401(5) . ?
C41 H41A 0.9300 . ?
C42 H42A 0.9300 . ?
O5 C45 1.356(8) . ?
O5 C44 1.425(8) . ?
O6 C45 1.150(13) . ?
O7 C47 1.220(7) . ?
O8 C47 1.309(7) . ?
O8 C48 1.471(7) . ?
C43 C44 1.376(7) . ?
C43 H43A 0.9700 . ?
C43 H43B 0.9700 . ?
C44 H44A 0.9700 . ?
C44 H44B 0.9700 . ?
C45 C46 1.441(15) . ?
C46 C47 1.539(18) . ?
C46 H46A 0.9700 . ?
C46 H46B 0.9700 . ?
C48 C49 1.467(8) . ?
C48 H48A 0.9700 . ?
C48 H48B 0.9700 . ?
C49 H49A 0.9600 . ?
C49 H49B 0.9600 . ?
C49 H49C 0.9600 . ?
O5' C45' 1.356(12) . ?
O5' C44' 1.445(10) . ?
O6' C45' 1.26(2) . ?
O7' C47' 1.199(9) . ?
O8' C47' 1.337(9) . ?
O8' C48' 1.445(9) . ?
C44' H44C 0.9700 . ?
C44' H44D 0.9700 . ?
C45' C46' 1.63(2) . ?
C46' C47' 1.44(3) . ?
C46' H46C 0.9700 . ?
C46' H46D 0.9700 . ?
C48' C49' 1.506(10) . ?
C48' H48C 0.9700 . ?
C48' H48D 0.9700 . ?
C49' H49D 0.9600 . ?
C49' H49E 0.9600 . ?
C49' H49F 0.9600 . ?

loop_
_geom_torsion_atom_site_label_1
_geom_torsion_atom_site_label_2
_geom_torsion_atom_site_label_3
_geom_torsion_atom_site_label_4
_geom_torsion
_geom_torsion_site_symmetry_1
_geom_torsion_site_symmetry_2
_geom_torsion_site_symmetry_3
_geom_torsion_site_symmetry_4
_geom_torsion_publ_flag
C1 Fe1 Fe2 C3 -1.80(15) . . . . ?
C2 Fe1 Fe2 C3 -93.19(15) . . . . ?
P1 Fe1 Fe2 C3 135.01(12) . . . . ?
S1 Fe1 Fe2 C3 77.84(11) . . . . ?
S2 Fe1 Fe2 C3 -176.27(11) . . . . ?
C1 Fe1 Fe2 C4 92.99(16) . . . . ?
C2 Fe1 Fe2 C4 1.59(14) . . . . ?
P1 Fe1 Fe2 C4 -130.20(13) . . . . ?
S1 Fe1 Fe2 C4 172.62(12) . . . . ?
S2 Fe1 Fe2 C4 -81.48(12) . . . . ?
C1 Fe1 Fe2 P2 -144.97(12) . . . . ?
C2 Fe1 Fe2 P2 123.63(12) . . . . ?
P1 Fe1 Fe2 P2 -8.17(12) . . . . ?
S1 Fe1 Fe2 P2 -65.34(8) . . . . ?
S2 Fe1 Fe2 P2 40.55(7) . . . . ?
C1 Fe1 Fe2 S2 174.47(10) . . . . ?
C2 Fe1 Fe2 S2 83.07(10) . . . . ?
P1 Fe1 Fe2 S2 -48.72(7) . . . . ?
S1 Fe1 Fe2 S2 -105.90(4) . . . . ?
C1 Fe1 Fe2 S1 -79.63(11) . . . . ?
C2 Fe1 Fe2 S1 -171.03(10) . . . . ?
P1 Fe1 Fe2 S1 57.17(7) . . . . ?
S2 Fe1 Fe2 S1 105.90(4) . . . . ?
C1 Fe1 P1 C11 41.74(15) . . . . ?
C2 Fe1 P1 C11 132.47(15) . . . . ?
S1 Fe1 P1 C11 -48.12(12) . . . . ?
S2 Fe1 P1 C11 -136.36(11) . . . . ?
Fe2 Fe1 P1 C11 -95.76(13) . . . . ?
C1 Fe1 P1 C17 163.99(14) . . . . ?
C2 Fe1 P1 C17 -105.28(15) . . . . ?
S1 Fe1 P1 C17 74.13(11) . . . . ?
S2 Fe1 P1 C17 -14.11(11) . . . . ?
Fe2 Fe1 P1 C17 26.49(14) . . . . ?
C1 Fe1 P1 C5 -76.87(14) . . . . ?
C2 Fe1 P1 C5 13.86(14) . . . . ?
S1 Fe1 P1 C5 -166.73(10) . . . . ?
S2 Fe1 P1 C5 105.03(11) . . . . ?
Fe2 Fe1 P1 C5 145.62(11) . . . . ?
C3 Fe2 P2 C25 -57.46(15) . . . . ?
C4 Fe2 P2 C25 -150.90(15) . . . . ?
S2 Fe2 P2 C25 119.69(11) . . . . ?
S1 Fe2 P2 C25 32.28(11) . . . . ?
Fe1 Fe2 P2 C25 85.93(13) . . . . ?
C3 Fe2 P2 C37 175.07(17) . . . . ?
C4 Fe2 P2 C37 81.63(17) . . . . ?
S2 Fe2 P2 C37 -7.78(14) . . . . ?
S1 Fe2 P2 C37 -95.19(14) . . . . ?
Fe1 Fe2 P2 C37 -41.54(16) . . . . ?
C3 Fe2 P2 C31 60.27(16) . . . . ?
C4 Fe2 P2 C31 -33.17(15) . . . . ?
S2 Fe2 P2 C31 -122.57(12) . . . . ?
S1 Fe2 P2 C31 150.01(11) . . . . ?
Fe1 Fe2 P2 C31 -156.34(12) . . . . ?
C1 Fe1 S1 C23 -149.84(14) . . . . ?
C2 Fe1 S1 C23 125.1(2) . . . . ?
P1 Fe1 S1 C23 -53.56(12) . . . . ?
S2 Fe1 S1 C23 51.35(11) . . . . ?
Fe2 Fe1 S1 C23 104.97(12) . . . . ?
C1 Fe1 S1 Fe2 105.19(10) . . . . ?
C2 Fe1 S1 Fe2 20.2(2) . . . . ?
P1 Fe1 S1 Fe2 -158.53(3) . . . . ?
S2 Fe1 S1 Fe2 -53.62(3) . . . . ?
C3 Fe2 S1 C23 146.74(15) . . . . ?
C4 Fe2 S1 C23 -124.6(3) . . . . ?
P2 Fe2 S1 C23 47.83(12) . . . . ?
S2 Fe2 S1 C23 -53.40(12) . . . . ?
Fe1 Fe2 S1 C23 -107.22(12) . . . . ?
C3 Fe2 S1 Fe1 -106.04(10) . . . . ?
C4 Fe2 S1 Fe1 -17.4(3) . . . . ?
P2 Fe2 S1 Fe1 155.05(3) . . . . ?
S2 Fe2 S1 Fe1 53.82(4) . . . . ?
C3 Fe2 S2 C24 119.2(3) . . . . ?
C4 Fe2 S2 C24 -147.30(16) . . . . ?
P2 Fe2 S2 C24 -53.48(12) . . . . ?
S1 Fe2 S2 C24 56.28(11) . . . . ?
Fe1 Fe2 S2 C24 109.69(11) . . . . ?
C3 Fe2 S2 Fe1 9.5(3) . . . . ?
C4 Fe2 S2 Fe1 103.01(13) . . . . ?
P2 Fe2 S2 Fe1 -163.17(3) . . . . ?
S1 Fe2 S2 Fe1 -53.41(3) . . . . ?
C1 Fe1 S2 C24 -116.4(3) . . . . ?
C2 Fe1 S2 C24 157.09(13) . . . . ?
P1 Fe1 S2 C24 58.79(11) . . . . ?
S1 Fe1 S2 C24 -48.38(11) . . . . ?
Fe2 Fe1 S2 C24 -102.32(11) . . . . ?
C1 Fe1 S2 Fe2 -14.0(3) . . . . ?
C2 Fe1 S2 Fe2 -100.59(9) . . . . ?
P1 Fe1 S2 Fe2 161.11(3) . . . . ?
S1 Fe1 S2 Fe2 53.94(4) . . . . ?
C2 Fe1 C1 O1 69(6) . . . . ?
P1 Fe1 C1 O1 168(6) . . . . ?
S1 Fe1 C1 O1 -84(6) . . . . ?
S2 Fe1 C1 O1 -17(7) . . . . ?
Fe2 Fe1 C1 O1 -29(6) . . . . ?
C1 Fe1 C2 O2 -46(4) . . . . ?
P1 Fe1 C2 O2 -142(4) . . . . ?
S1 Fe1 C2 O2 39(5) . . . . ?
S2 Fe1 C2 O2 111(4) . . . . ?
Fe2 Fe1 C2 O2 56(4) . . . . ?
C4 Fe2 C3 O3 -100(4) . . . . ?
P2 Fe2 C3 O3 166(4) . . . . ?
S2 Fe2 C3 O3 -7(5) . . . . ?
S1 Fe2 C3 O3 55(4) . . . . ?
Fe1 Fe2 C3 O3 1(4) . . . . ?
C3 Fe2 C4 O4 84(12) . . . . ?
P2 Fe2 C4 O4 -176(100) . . . . ?
S2 Fe2 C4 O4 -73(12) . . . . ?
S1 Fe2 C4 O4 -3(12) . . . . ?
Fe1 Fe2 C4 O4 -17(12) . . . . ?
C11 P1 C5 C10 97.9(3) . . . . ?
C17 P1 C5 C10 -8.1(3) . . . . ?
Fe1 P1 C5 C10 -134.2(2) . . . . ?
C11 P1 C5 C6 -80.9(3) . . . . ?
C17 P1 C5 C6 173.2(2) . . . . ?
Fe1 P1 C5 C6 47.1(3) . . . . ?
C10 C5 C6 C7 0.8(4) . . . . ?
P1 C5 C6 C7 179.7(2) . . . . ?
C5 C6 C7 C8 -0.1(5) . . . . ?
C6 C7 C8 C9 -0.4(5) . . . . ?
C7 C8 C9 C10 0.2(5) . . . . ?
C8 C9 C10 C5 0.6(5) . . . . ?
C6 C5 C10 C9 -1.0(4) . . . . ?
P1 C5 C10 C9 -179.8(2) . . . . ?
C17 P1 C11 C16 -103.9(2) . . . . ?
C5 P1 C11 C16 149.7(2) . . . . ?
Fe1 P1 C11 C16 24.7(3) . . . . ?
C17 P1 C11 C12 74.5(3) . . . . ?
C5 P1 C11 C12 -31.8(3) . . . . ?
Fe1 P1 C11 C12 -156.8(2) . . . . ?
C16 C11 C12 C13 0.1(5) . . . . ?
P1 C11 C12 C13 -178.4(3) . . . . ?
C11 C12 C13 C14 -0.1(7) . . . . ?
C12 C13 C14 C15 0.5(7) . . . . ?
C13 C14 C15 C16 -0.8(6) . . . . ?
C14 C15 C16 C11 0.8(5) . . . . ?
C12 C11 C16 C15 -0.5(5) . . . . ?
P1 C11 C16 C15 178.0(2) . . . . ?
C11 P1 C17 C18 15.6(3) . . . . ?
C5 P1 C17 C18 120.5(2) . . . . ?
Fe1 P1 C17 C18 -114.6(2) . . . . ?
C11 P1 C17 C22 -168.5(2) . . . . ?
C5 P1 C17 C22 -63.5(2) . . . . ?
Fe1 P1 C17 C22 61.3(2) . . . . ?
C22 C17 C18 C19 -0.1(4) . . . . ?
P1 C17 C18 C19 175.8(3) . . . . ?
C17 C18 C19 C20 0.7(5) . . . . ?
C18 C19 C20 C21 -0.1(5) . . . . ?
C19 C20 C21 C22 -1.1(5) . . . . ?
C20 C21 C22 C17 1.7(4) . . . . ?
C18 C17 C22 C21 -1.1(4) . . . . ?
P1 C17 C22 C21 -177.2(2) . . . . ?
C24 N1 C23 S1 70.2(3) . . . . ?
C43 N1 C23 S1 -165.3(3) . . . . ?
Fe1 S1 C23 N1 -70.9(2) . . . . ?
Fe2 S1 C23 N1 3.0(3) . . . . ?
C23 N1 C24 S2 -66.3(3) . . . . ?
C43 N1 C24 S2 168.1(2) . . . . ?
Fe2 S2 C24 N1 -10.7(2) . . . . ?
Fe1 S2 C24 N1 62.9(2) . . . . ?
C37 P2 C25 C26 127.3(3) . . . . ?
C31 P2 C25 C26 -129.6(3) . . . . ?
Fe2 P2 C25 C26 -4.1(3) . . . . ?
C37 P2 C25 C30 -58.4(3) . . . . ?
C31 P2 C25 C30 44.7(3) . . . . ?
Fe2 P2 C25 C30 170.2(2) . . . . ?
C30 C25 C26 C27 0.6(5) . . . . ?
P2 C25 C26 C27 175.1(3) . . . . ?
C25 C26 C27 C28 0.8(5) . . . . ?
C26 C27 C28 C29 -1.5(6) . . . . ?
C27 C28 C29 C30 0.7(6) . . . . ?
C28 C29 C30 C25 0.8(5) . . . . ?
C26 C25 C30 C29 -1.4(5) . . . . ?
P2 C25 C30 C29 -175.8(3) . . . . ?
C25 P2 C31 C36 -86.4(3) . . . . ?
C37 P2 C31 C36 21.9(3) . . . . ?
Fe2 P2 C31 C36 145.2(3) . . . . ?
C25 P2 C31 C32 87.9(3) . . . . ?
C37 P2 C31 C32 -163.8(3) . . . . ?
Fe2 P2 C31 C32 -40.6(3) . . . . ?
C36 C31 C32 C33 1.1(6) . . . . ?
P2 C31 C32 C33 -173.3(3) . . . . ?
C31 C32 C33 C34 -0.5(7) . . . . ?
C32 C33 C34 C35 -0.3(7) . . . . ?
C33 C34 C35 C36 0.6(6) . . . . ?
C32 C31 C36 C35 -0.9(5) . . . . ?
P2 C31 C36 C35 173.4(3) . . . . ?
C34 C35 C36 C31 0.1(6) . . . . ?
C25 P2 C37 C42 -8.2(3) . . . . ?
C31 P2 C37 C42 -111.0(3) . . . . ?
Fe2 P2 C37 C42 125.7(3) . . . . ?
C25 P2 C37 C38 170.0(2) . . . . ?
C31 P2 C37 C38 67.2(3) . . . . ?
Fe2 P2 C37 C38 -56.2(3) . . . . ?
C42 C37 C38 C39 0.3(5) . . . . ?
P2 C37 C38 C39 -177.9(3) . . . . ?
C37 C38 C39 C40 -0.6(5) . . . . ?
C38 C39 C40 C41 0.4(6) . . . . ?
C39 C40 C41 C42 0.0(6) . . . . ?
C38 C37 C42 C41 0.1(5) . . . . ?
P2 C37 C42 C41 178.2(3) . . . . ?
C40 C41 C42 C37 -0.3(6) . . . . ?
C23 N1 C43 C44 71.8(5) . . . . ?
C24 N1 C43 C44 -162.3(4) . . . . ?
N1 C43 C44 O5 -77.1(7) . . . . ?
C45 O5 C44 C43 -109.4(7) . . . . ?
C44 O5 C45 O6 7.5(11) . . . . ?
C44 O5 C45 C46 -173.2(8) . . . . ?
O6 C45 C46 C47 -171.6(9) . . . . ?
O5 C45 C46 C47 9.2(14) . . . . ?
C48 O8 C47 O7 -25.7(12) . . . . ?
C48 O8 C47 C46 -176.7(9) . . . . ?
C45 C46 C47 O7 83.9(14) . . . . ?
C45 C46 C47 O8 -125.2(10) . . . . ?
C47 O8 C48 C49 -116.5(10) . . . . ?
C44' O5' C45' O6' 9.0(17) . . . . ?
C44' O5' C45' C46' -169.7(9) . . . . ?
O6' C45' C46' C47' -122.6(15) . . . . ?
O5' C45' C46' C47' 56.1(11) . . . . ?
C48' O8' C47' O7' 0.7(3) . . . . ?
C48' O8' C47' C46' -179.7(5) . . . . ?
C45' C46' C47' O7' 58.6(9) . . . . ?
C45' C46' C47' O8' -120.9(8) . . . . ?
C47' O8' C48' C49' 136.1(11) . . . . ?
